data_7233506
loop_
_publ_author_name
'Di Jiang'
'Zheng Xue'
'Yongjun Li'
'Huibiao Liu'
'Wensheng Yang'

_publ_section_title
;
 Synthesis of donor-acceptor molecules based on isoxazolones for
 investigation of their nonlinear optical properties
;
_journal_name_full 'Journal of Materials Chemistry C'
_journal_page_first 5694
_journal_page_last 5700
_journal_paper_doi 10.1039/C3TC31228C
_journal_volume 1
_journal_year 2013
_chemical_formula_moiety 'C26 H22 N2 O2'
_chemical_formula_sum 'C26 H22 N2 O2'
_chemical_formula_weight 394.46
_space_group_IT_number 19
_space_group_name_Hall 'P 2ac 2ab'
_space_group_name_H-M_alt 'P 21 21 21'
_symmetry_cell_setting orthorhombic
_symmetry_space_group_name_H-M 'P 21 21 21'
_atom_sites_solution_hydrogens geom
_atom_sites_solution_primary direct
_atom_sites_solution_secondary difmap
_cell_angle_alpha 90.00
_cell_angle_beta 90.00
_cell_angle_gamma 90.00
_cell_formula_units_Z 4
_cell_length_a 5.844(4)
_cell_length_b 7.720(5)
_cell_length_c 44.76(3)
_cell_measurement_reflns_used 4139
_cell_measurement_temperature 173(2)
_cell_measurement_theta_max 26.28
_cell_measurement_theta_min 2.64
_cell_volume 2019(2)
_computing_cell_refinement 'CrystalClear (Rigaku Inc., 2007)'
_computing_data_collection 'CrystalClear (Rigaku Inc., 2007)'
_computing_data_reduction 'CrystalClear (Rigaku Inc., 2007)'
_computing_molecular_graphics 'Olex2 ver 1.1'
_computing_publication_material 'SHELX97 (Sheldrick, 2008)'
_computing_structure_refinement 'SHELXL-97 (Sheldrick, 2008)'
_computing_structure_solution 'SHELXS-97 (Sheldrick, 2008)'
_diffrn_ambient_temperature 173(2)
_diffrn_measured_fraction_theta_full 0.993
_diffrn_measured_fraction_theta_max 0.993
_diffrn_measurement_device_type 'Saturn724+ CCD'
_diffrn_measurement_method '\w scans at fixed \c = 45\%'
_diffrn_radiation_monochromator graphite
_diffrn_radiation_source 'sealed tube'
_diffrn_radiation_type MoK\a
_diffrn_radiation_wavelength 0.71073
_diffrn_reflns_av_R_equivalents 0.0702
_diffrn_reflns_av_sigmaI/netI 0.0547
_diffrn_reflns_limit_h_max 7
_diffrn_reflns_limit_h_min -7
_diffrn_reflns_limit_k_max 9
_diffrn_reflns_limit_k_min -9
_diffrn_reflns_limit_l_max 55
_diffrn_reflns_limit_l_min -55
_diffrn_reflns_number 15388
_diffrn_reflns_theta_full 26.37
_diffrn_reflns_theta_max 26.37
_diffrn_reflns_theta_min 2.97
_exptl_absorpt_coefficient_mu 0.083
_exptl_absorpt_correction_T_max 0.9967
_exptl_absorpt_correction_T_min 0.9741
_exptl_absorpt_correction_type multi-scan
_exptl_absorpt_process_details 'CrystalClear (Rigaku Inc., 2007)'
_exptl_crystal_colour 'dark red'
_exptl_crystal_density_diffrn 1.297
_exptl_crystal_density_method 'not measured'
_exptl_crystal_description platelet
_exptl_crystal_F_000 832
_exptl_crystal_size_max 0.32
_exptl_crystal_size_mid 0.27
_exptl_crystal_size_min 0.04
_refine_diff_density_max 0.197
_refine_diff_density_min -0.263
_refine_diff_density_rms 0.050
_refine_ls_abs_structure_details 'Flack H D (1983), Acta Cryst. A39, 876-881'
_refine_ls_abs_structure_Flack 1(3)
_refine_ls_extinction_method none
_refine_ls_goodness_of_fit_ref 1.206
_refine_ls_hydrogen_treatment constr
_refine_ls_matrix_type full
_refine_ls_number_parameters 273
_refine_ls_number_reflns 4053
_refine_ls_number_restraints 0
_refine_ls_restrained_S_all 1.206
_refine_ls_R_factor_all 0.0942
_refine_ls_R_factor_gt 0.0851
_refine_ls_shift/su_max 0.001
_refine_ls_shift/su_mean 0.000
_refine_ls_structure_factor_coef Fsqd
_refine_ls_weighting_details 'calc w=1/[\s^2^(Fo^2^)+(0.0388P)^2^+1.5898P] where P=(Fo^2^+2Fc^2^)/3'
_refine_ls_weighting_scheme calc
_refine_ls_wR_factor_gt 0.1588
_refine_ls_wR_factor_ref 0.1635
_reflns_number_gt 3653
_reflns_number_total 4053
_reflns_threshold_expression >2sigma(I)
_cod_data_source_file 1000002.cif
_cod_data_source_block PCOD1000002
_cod_original_sg_symbol_H-M P2(1)2(1)2(1)
_cod_database_code 7233506

loop_
_symmetry_equiv_pos_as_xyz
'x, y, z'
'-x+1/2, -y, z+1/2'
'-x, y+1/2, -z+1/2'
'x+1/2, -y+1/2, -z'

loop_
_atom_site_label
_atom_site_type_symbol
_atom_site_fract_x
_atom_site_fract_y
_atom_site_fract_z
_atom_site_U_iso_or_equiv
_atom_site_adp_type
_atom_site_occupancy
_atom_site_symmetry_multiplicity
_atom_site_calc_flag
_atom_site_refinement_flags
_atom_site_disorder_assembly
_atom_site_disorder_group
C14 C 1.0090(6) 0.4500(5) 0.19358(8) 0.0333(8) Uani 1 1 d . . .
N2 N 0.3587(5) 0.4507(4) 0.35208(7) 0.0379(7) Uani 1 1 d . . .
C22 C 0.4417(6) 0.4455(5) 0.32321(8) 0.0327(8) Uani 1 1 d . . .
C17 C 0.9215(6) 0.4624(5) 0.22412(8) 0.0364(9) Uani 1 1 d . . .
H17 H 1.0153 0.5211 0.2382 0.044 Uiso 1 1 calc R . .
C24 C 0.4180(6) 0.3488(5) 0.27165(8) 0.0353(8) Uani 1 1 d . . .
H24 H 0.3342 0.2904 0.2565 0.042 Uiso 1 1 calc R . .
C11 C 1.1914(6) 0.4466(5) 0.13474(8) 0.0317(8) Uani 1 1 d . . .
C15 C 0.8984(6) 0.3619(5) 0.17035(8) 0.0372(9) Uani 1 1 d . . .
H15 H 0.7596 0.3024 0.1744 0.045 Uiso 1 1 calc R . .
O1 O 1.1927(5) 0.1543(4) 0.04524(6) 0.0539(8) Uani 1 1 d . . .
C19 C 0.6296(6) 0.4214(4) 0.26444(8) 0.0323(8) Uani 1 1 d . . .
C16 C 0.9856(6) 0.3593(5) 0.14161(8) 0.0347(8) Uani 1 1 d . . .
H16 H 0.9064 0.2982 0.1264 0.042 Uiso 1 1 calc R . .
C21 C 0.6508(6) 0.5265(5) 0.31557(8) 0.0357(8) Uani 1 1 d . . .
H21 H 0.7309 0.5909 0.3303 0.043 Uiso 1 1 calc R . .
C12 C 1.2999(6) 0.5365(5) 0.15809(8) 0.0373(9) Uani 1 1 d . . .
H12 H 1.4369 0.5983 0.1540 0.045 Uiso 1 1 calc R . .
C18 C 0.7213(6) 0.3989(5) 0.23431(8) 0.0355(8) Uani 1 1 d . . .
H18 H 0.6316 0.3335 0.2207 0.043 Uiso 1 1 calc R . .
C23 C 0.3254(6) 0.3589(5) 0.30024(8) 0.0342(8) Uani 1 1 d . . .
H23 H 0.1815 0.3065 0.3042 0.041 Uiso 1 1 calc R . .
C13 C 1.2131(6) 0.5373(5) 0.18669(8) 0.0355(8) Uani 1 1 d . . .
H13 H 1.2926 0.5978 0.2020 0.043 Uiso 1 1 calc R . .
C20 C 0.7410(6) 0.5140(5) 0.28718(8) 0.0346(8) Uani 1 1 d . . .
H20 H 0.8822 0.5696 0.2829 0.042 Uiso 1 1 calc R . .
C3 C 1.4108(6) 0.3843(5) 0.05282(8) 0.0366(8) Uani 1 1 d . . .
O2 O 0.9703(5) 0.1448(4) 0.08548(7) 0.0576(8) Uani 1 1 d . . .
C2 C 1.2695(6) 0.3661(5) 0.07933(8) 0.0357(8) Uani 1 1 d . . .
C10 C 1.3020(6) 0.4543(5) 0.10544(8) 0.0375(9) Uani 1 1 d . . .
H10 H 1.4209 0.5379 0.1044 0.045 Uiso 1 1 calc R . .
C25 C 0.4992(7) 0.5160(6) 0.37614(9) 0.0500(11) Uani 1 1 d . . .
H25A H 0.6314 0.4396 0.3789 0.075 Uiso 1 1 calc R . .
H25B H 0.4092 0.5197 0.3946 0.075 Uiso 1 1 calc R . .
H25C H 0.5524 0.6329 0.3712 0.075 Uiso 1 1 calc R . .
N1 N 1.3711(6) 0.2650(4) 0.03309(7) 0.0476(9) Uani 1 1 d . . .
C1 C 1.1234(7) 0.2171(5) 0.07237(9) 0.0426(9) Uani 1 1 d . . .
C26 C 0.1581(7) 0.3497(5) 0.36033(9) 0.0436(10) Uani 1 1 d . . .
H26A H 0.0293 0.3821 0.3475 0.065 Uiso 1 1 calc R . .
H26B H 0.1188 0.3729 0.3812 0.065 Uiso 1 1 calc R . .
H26C H 0.1913 0.2261 0.3578 0.065 Uiso 1 1 calc R . .
C4 C 1.5868(6) 0.5169(5) 0.04608(8) 0.0365(8) Uani 1 1 d . . .
C6 C 1.9443(7) 0.5901(6) 0.02227(9) 0.0507(11) Uani 1 1 d . . .
H6 H 2.0748 0.5567 0.0110 0.061 Uiso 1 1 calc R . .
C5 C 1.7801(7) 0.4664(6) 0.02996(9) 0.0440(9) Uani 1 1 d . . .
H5 H 1.7998 0.3488 0.0243 0.053 Uiso 1 1 calc R . .
C9 C 1.5580(7) 0.6897(5) 0.05418(8) 0.0403(9) Uani 1 1 d . . .
H9 H 1.4249 0.7248 0.0648 0.048 Uiso 1 1 calc R . .
C8 C 1.7255(8) 0.8110(6) 0.04670(9) 0.0508(11) Uani 1 1 d . . .
H8 H 1.7069 0.9286 0.0525 0.061 Uiso 1 1 calc R . .
C7 C 1.9179(7) 0.7614(6) 0.03100(9) 0.0499(11) Uani 1 1 d . . .
H7 H 2.0321 0.8445 0.0262 0.060 Uiso 1 1 calc R . .

loop_
_atom_site_aniso_label
_atom_site_aniso_U_11
_atom_site_aniso_U_22
_atom_site_aniso_U_33
_atom_site_aniso_U_23
_atom_site_aniso_U_13
_atom_site_aniso_U_12
C14 0.0299(18) 0.0384(19) 0.0317(19) 0.0005(16) 0.0008(16) 0.0038(15)
N2 0.0311(16) 0.0474(18) 0.0352(17) -0.0027(15) 0.0035(14) -0.0068(14)
C22 0.0274(18) 0.0356(19) 0.0351(19) 0.0016(16) 0.0006(15) 0.0046(16)
C17 0.0338(19) 0.0364(19) 0.039(2) -0.0004(16) -0.0013(17) 0.0021(17)
C24 0.0318(19) 0.0375(19) 0.037(2) 0.0018(16) -0.0031(17) 0.0023(16)
C11 0.0302(18) 0.0348(18) 0.0300(19) -0.0005(15) 0.0018(15) -0.0003(15)
C15 0.0312(19) 0.040(2) 0.040(2) -0.0023(17) 0.0029(17) 0.0009(18)
O1 0.0661(19) 0.0500(16) 0.0455(17) -0.0132(14) 0.0115(15) -0.0212(15)
C19 0.0306(19) 0.0334(18) 0.0328(19) 0.0052(15) 0.0025(16) 0.0021(15)
C16 0.0307(18) 0.0361(19) 0.037(2) 0.0015(16) 0.0003(16) -0.0028(16)
C21 0.0348(19) 0.0366(19) 0.036(2) -0.0024(16) -0.0028(17) -0.0005(17)
C12 0.0305(19) 0.0378(19) 0.043(2) -0.0050(17) 0.0013(17) -0.0044(16)
C18 0.036(2) 0.0353(18) 0.036(2) -0.0003(16) -0.0046(17) 0.0024(16)
C23 0.0256(17) 0.0382(19) 0.039(2) 0.0004(16) 0.0026(16) -0.0003(16)
C13 0.0308(19) 0.0420(19) 0.034(2) -0.0032(17) 0.0025(16) -0.0023(17)
C20 0.0247(17) 0.0392(19) 0.040(2) 0.0033(16) 0.0027(16) -0.0038(16)
C3 0.038(2) 0.0410(19) 0.0303(19) -0.0013(16) -0.0024(17) -0.0022(17)
O2 0.067(2) 0.0563(18) 0.0499(18) -0.0035(15) 0.0103(16) -0.0280(16)
C2 0.038(2) 0.0371(18) 0.032(2) -0.0002(16) 0.0003(17) 0.0000(16)
C10 0.036(2) 0.0382(19) 0.039(2) 0.0013(17) -0.0021(17) 0.0001(17)
C25 0.045(2) 0.064(3) 0.041(2) -0.009(2) 0.0085(19) -0.015(2)
N1 0.054(2) 0.0478(19) 0.0413(19) -0.0086(16) 0.0073(17) -0.0113(17)
C1 0.046(2) 0.040(2) 0.042(2) -0.0012(18) 0.0036(19) -0.0075(19)
C26 0.038(2) 0.052(2) 0.041(2) -0.0002(19) 0.0060(19) -0.0039(19)
C4 0.038(2) 0.044(2) 0.0282(19) -0.0019(16) -0.0004(16) 0.0004(17)
C6 0.037(2) 0.076(3) 0.039(2) 0.007(2) 0.0046(19) 0.000(2)
C5 0.046(2) 0.050(2) 0.036(2) 0.0012(18) 0.0014(19) 0.002(2)
C9 0.044(2) 0.046(2) 0.0303(19) -0.0037(17) 0.0022(18) -0.0082(18)
C8 0.060(3) 0.052(2) 0.040(2) 0.0014(19) -0.001(2) -0.015(2)
C7 0.043(2) 0.063(3) 0.044(2) 0.008(2) 0.000(2) -0.021(2)

loop_
_atom_type_symbol
_atom_type_description
_atom_type_scat_dispersion_real
_atom_type_scat_dispersion_imag
_atom_type_scat_source
C C 0.0033 0.0016 'International Tables Vol C Tables 4.2.6.8 and 6.1.1.4'
H H 0.0000 0.0000 'International Tables Vol C Tables 4.2.6.8 and 6.1.1.4'
N N 0.0061 0.0033 'International Tables Vol C Tables 4.2.6.8 and 6.1.1.4'
O O 0.0106 0.0060 'International Tables Vol C Tables 4.2.6.8 and 6.1.1.4'

loop_
_geom_angle_atom_site_label_1
_geom_angle_atom_site_label_2
_geom_angle_atom_site_label_3
_geom_angle
_geom_angle_site_symmetry_1
_geom_angle_site_symmetry_3
C15 C14 C13 117.5(3) . .
C15 C14 C17 124.4(3) . .
C13 C14 C17 118.1(3) . .
C22 N2 C25 120.5(3) . .
C22 N2 C26 120.3(3) . .
C25 N2 C26 117.1(3) . .
N2 C22 C23 122.0(3) . .
N2 C22 C21 121.1(3) . .
C23 C22 C21 116.9(3) . .
C18 C17 C14 126.6(4) . .
C18 C17 H17 116.7 . .
C14 C17 H17 116.7 . .
C23 C24 C19 122.3(3) . .
C23 C24 H24 118.8 . .
C19 C24 H24 118.8 . .
C12 C11 C16 117.2(3) . .
C12 C11 C10 116.6(3) . .
C16 C11 C10 126.2(3) . .
C16 C15 C14 121.8(3) . .
C16 C15 H15 119.1 . .
C14 C15 H15 119.1 . .
C1 O1 N1 109.6(3) . .
C24 C19 C20 116.6(3) . .
C24 C19 C18 119.3(3) . .
C20 C19 C18 124.1(3) . .
C15 C16 C11 120.6(3) . .
C15 C16 H16 119.7 . .
C11 C16 H16 119.7 . .
C20 C21 C22 121.5(3) . .
C20 C21 H21 119.3 . .
C22 C21 H21 119.3 . .
C13 C12 C11 121.9(3) . .
C13 C12 H12 119.1 . .
C11 C12 H12 119.1 . .
C17 C18 C19 125.9(3) . .
C17 C18 H18 117.0 . .
C19 C18 H18 117.0 . .
C24 C23 C22 120.8(3) . .
C24 C23 H23 119.6 . .
C22 C23 H23 119.6 . .
C12 C13 C14 121.0(3) . .
C12 C13 H13 119.5 . .
C14 C13 H13 119.5 . .
C21 C20 C19 121.8(3) . .
C21 C20 H20 119.1 . .
C19 C20 H20 119.1 . .
N1 C3 C2 112.7(3) . .
N1 C3 C4 118.4(3) . .
C2 C3 C4 128.9(3) . .
C10 C2 C3 124.9(3) . .
C10 C2 C1 130.9(3) . .
C3 C2 C1 103.5(3) . .
C2 C10 C11 133.3(3) . .
C2 C10 H10 113.4 . .
C11 C10 H10 113.4 . .
N2 C25 H25A 109.5 . .
N2 C25 H25B 109.5 . .
H25A C25 H25B 109.5 . .
N2 C25 H25C 109.5 . .
H25A C25 H25C 109.5 . .
H25B C25 H25C 109.5 . .
C3 N1 O1 106.9(3) . .
O2 C1 O1 119.1(4) . .
O2 C1 C2 133.7(4) . .
O1 C1 C2 107.1(3) . .
N2 C26 H26A 109.5 . .
N2 C26 H26B 109.5 . .
H26A C26 H26B 109.5 . .
N2 C26 H26C 109.5 . .
H26A C26 H26C 109.5 . .
H26B C26 H26C 109.5 . .
C9 C4 C5 120.0(4) . .
C9 C4 C3 121.7(3) . .
C5 C4 C3 118.3(3) . .
C7 C6 C5 120.4(4) . .
C7 C6 H6 119.8 . .
C5 C6 H6 119.8 . .
C4 C5 C6 119.5(4) . .
C4 C5 H5 120.2 . .
C6 C5 H5 120.2 . .
C4 C9 C8 119.7(4) . .
C4 C9 H9 120.1 . .
C8 C9 H9 120.1 . .
C7 C8 C9 120.5(4) . .
C7 C8 H8 119.7 . .
C9 C8 H8 119.7 . .
C8 C7 C6 119.9(4) . .
C8 C7 H7 120.1 . .
C6 C7 H7 120.1 . .

loop_
_geom_bond_atom_site_label_1
_geom_bond_atom_site_label_2
_geom_bond_distance
_geom_bond_site_symmetry_2
C14 C15 1.400(5) .
C14 C13 1.405(5) .
C14 C17 1.463(5) .
N2 C22 1.381(5) .
N2 C25 1.445(5) .
N2 C26 1.455(5) .
C22 C23 1.403(5) .
C22 C21 1.414(5) .
C17 C18 1.348(5) .
C17 H17 0.9500 .
C24 C23 1.392(5) .
C24 C19 1.396(5) .
C24 H24 0.9500 .
C11 C12 1.405(5) .
C11 C16 1.413(5) .
C11 C10 1.463(5) .
C15 C16 1.384(5) .
C15 H15 0.9500 .
O1 C1 1.369(5) .
O1 N1 1.453(4) .
C19 C20 1.404(5) .
C19 C18 1.461(5) .
C16 H16 0.9500 .
C21 C20 1.379(5) .
C21 H21 0.9500 .
C12 C13 1.377(5) .
C12 H12 0.9500 .
C18 H18 0.9500 .
C23 H23 0.9500 .
C13 H13 0.9500 .
C20 H20 0.9500 .
C3 N1 1.297(5) .
C3 C2 1.452(5) .
C3 C4 1.482(5) .
O2 C1 1.207(5) .
C2 C10 1.366(5) .
C2 C1 1.466(5) .
C10 H10 0.9500 .
C25 H25A 0.9800 .
C25 H25B 0.9800 .
C25 H25C 0.9800 .
C26 H26A 0.9800 .
C26 H26B 0.9800 .
C26 H26C 0.9800 .
C4 C9 1.392(5) .
C4 C5 1.396(5) .
C6 C7 1.388(6) .
C6 C5 1.396(6) .
C6 H6 0.9500 .
C5 H5 0.9500 .
C9 C8 1.395(6) .
C9 H9 0.9500 .
C8 C7 1.380(6) .
C8 H8 0.9500 .
C7 H7 0.9500 .

loop_
_geom_torsion_atom_site_label_1
_geom_torsion_atom_site_label_2
_geom_torsion_atom_site_label_3
_geom_torsion_atom_site_label_4
_geom_torsion
_geom_torsion_site_symmetry_1
_geom_torsion_site_symmetry_2
_geom_torsion_site_symmetry_3
_geom_torsion_site_symmetry_4
C25 N2 C22 C23 169.9(4) . . . .
C26 N2 C22 C23 6.7(5) . . . .
C25 N2 C22 C21 -9.5(5) . . . .
C26 N2 C22 C21 -172.7(3) . . . .
C15 C14 C17 C18 -2.8(6) . . . .
C13 C14 C17 C18 174.7(4) . . . .
C13 C14 C15 C16 0.3(5) . . . .
C17 C14 C15 C16 177.9(3) . . . .
C23 C24 C19 C20 -3.2(5) . . . .
C23 C24 C19 C18 177.1(3) . . . .
C14 C15 C16 C11 -0.1(6) . . . .
C12 C11 C16 C15 -0.7(5) . . . .
C10 C11 C16 C15 -180.0(4) . . . .
N2 C22 C21 C20 176.5(3) . . . .
C23 C22 C21 C20 -2.9(5) . . . .
C16 C11 C12 C13 1.3(5) . . . .
C10 C11 C12 C13 -179.4(4) . . . .
C14 C17 C18 C19 -176.0(4) . . . .
C24 C19 C18 C17 179.5(3) . . . .
C20 C19 C18 C17 -0.1(6) . . . .
C19 C24 C23 C22 0.7(6) . . . .
N2 C22 C23 C24 -177.0(3) . . . .
C21 C22 C23 C24 2.3(5) . . . .
C11 C12 C13 C14 -1.1(6) . . . .
C15 C14 C13 C12 0.3(5) . . . .
C17 C14 C13 C12 -177.4(3) . . . .
C22 C21 C20 C19 0.3(5) . . . .
C24 C19 C20 C21 2.7(5) . . . .
C18 C19 C20 C21 -177.7(3) . . . .
N1 C3 C2 C10 168.2(4) . . . .
C4 C3 C2 C10 -11.7(6) . . . .
N1 C3 C2 C1 -2.6(4) . . . .
C4 C3 C2 C1 177.5(4) . . . .
C3 C2 C10 C11 -175.2(4) . . . .
C1 C2 C10 C11 -7.1(7) . . . .
C12 C11 C10 C2 168.6(4) . . . .
C16 C11 C10 C2 -12.1(7) . . . .
C2 C3 N1 O1 0.4(4) . . . .
C4 C3 N1 O1 -179.8(3) . . . .
C1 O1 N1 C3 2.2(4) . . . .
N1 O1 C1 O2 177.7(4) . . . .
N1 O1 C1 C2 -3.8(4) . . . .
C10 C2 C1 O2 12.0(8) . . . .
C3 C2 C1 O2 -178.0(5) . . . .
C10 C2 C1 O1 -166.2(4) . . . .
C3 C2 C1 O1 3.8(4) . . . .
N1 C3 C4 C9 141.5(4) . . . .
C2 C3 C4 C9 -38.6(6) . . . .
N1 C3 C4 C5 -35.4(5) . . . .
C2 C3 C4 C5 144.4(4) . . . .
C9 C4 C5 C6 0.5(6) . . . .
C3 C4 C5 C6 177.5(3) . . . .
C7 C6 C5 C4 1.1(6) . . . .
C5 C4 C9 C8 -1.4(6) . . . .
C3 C4 C9 C8 -178.3(4) . . . .
C4 C9 C8 C7 0.8(6) . . . .
C9 C8 C7 C6 0.7(6) . . . .
C5 C6 C7 C8 -1.7(6) . . . .
